data_2000002
loop_
_publ_author_name
'Leblanc, M.'
'Ferey, G.'
'Rouessac, F.'
'Aziz, M.'

_publ_section_title
;
 Structure of (-)-(6'R)-3',6'-epoxyaurapten
;
_journal_issue 7
_journal_name_full
;
 Acta Crystallographica, Section C: Crystal Structure Communications
;
_journal_page_first 1262
_journal_page_last 1264
_journal_paper_doi 10.1107/S0108270188003403
_journal_volume 44
_journal_year 1988
_chemical_formula_sum 'C19 H22 O4'
_chemical_name_common
;
(-)-(6'R)-3',6'-Epoxyaurapten
;
_space_group_IT_number 19
_symmetry_cell_setting orthorhombic
_symmetry_Int_Tables_number 19
_symmetry_space_group_name_Hall 'P 2ac 2ab'
_symmetry_space_group_name_H-M 'P 21 21 21'
_cell_angle_alpha 90
_cell_angle_beta 90
_cell_angle_gamma 90
_cell_formula_units_Z 4
_cell_length_a 7.295(3)
_cell_length_b 14.926(8)
_cell_length_c 15.160(6)
_cell_volume 1650.699
_diffrn_ambient_temperature ?
_exptl_crystal_density_diffrn 1.26
_refine_ls_R_factor_gt 0.035
_refine_ls_wR_factor_gt 0.035
_cod_database_code 2000002

loop_
_symmetry_equiv_pos_site_id
_symmetry_equiv_pos_as_xyz
1 x,y,z
2 1/2+x,1/2-y,-z
3 -x,1/2+y,1/2-z
4 1/2-x,-y,1/2+z

loop_
_atom_site_label
_atom_site_type_symbol
_atom_site_fract_x
_atom_site_fract_y
_atom_site_fract_z
O1 O -0.2458(4) 0.4305(2) 0.7035(2)
O2 O -0.5237(3) 0.1995(2) 0.8199(2)
O3 O 0.2268(4) 0.3682(2) 0.4950(2)
O4 O 0.4330(4) 0.3391(2) 0.3924(2)
C1 C -0.4886(6) 0.3389(2) 0.7529(3)
C2 C 0.1601(5) 0.4207(2) 0.5626(2)
C3 C 0.4342(6) 0.5107(3) 0.5549(3)
C4 C 0.3919(6) 0.3873(3) 0.4533(3)
C5 C -0.0836(6) 0.4466(2) 0.6641(3)
C6 C -0.0077(6) 0.3959(3) 0.5967(3)
C7 C -0.5048(9) 0.4353(4) 0.8933(4)
C8 C -0.6004(5) 0.2508(2) 0.7478(3)
C9 C -0.3263(6) 0.3432(3) 0.6922(3)
C10 C 0.2594(6) 0.4932(2) 0.5935(3)
C11 C -0.2457(7) 0.3285(4) 0.8767(4)
C12 C 0.4966(7) 0.4608(3) 0.4883(3)
C13 C -0.7944(6) 0.2700(3) 0.7814(3)
C14 C 0.0138(7) 0.5206(3) 0.6960(3)
C15 C -0.5915(6) 0.1966(3) 0.6631(3)
C16 C 0.1802(7) 0.5435(3) 0.6618(3)
C17 C -0.5561(6) 0.2651(3) 0.8876(3)
C18 C -0.4471(5) 0.3458(3) 0.8540(2)
C19 C -0.7645(7) 0.2774(5) 0.8816(3)
H1 H -0.856(5) 0.326(3) 0.757(3)
H2 H -0.158(6) 0.377(3) 0.848(3)
H3 H -0.069(5) 0.348(2) 0.575(2)
H4 H 0.256(6) 0.595(3) 0.686(3)
H5 H -0.356(5) 0.335(2) 0.634(2)
H6 H -0.6502(6) 0.2353(3) 0.6100(3)
H7 H -0.558(4) 0.388(2) 0.739(2)
H8 H -0.645(6) 0.450(3) 0.877(3)
H9 H -0.490(8) 0.432(3) 0.962(4)
H10 H -0.051(5) 0.554(2) 0.740(3)
H11 H 0.623(6) 0.472(3) 0.459(3)
H12 H -0.4534(6) 0.1772(3) 0.6459(3)
H13 H -0.510(6) 0.243(2) 0.942(3)
H14 H -0.209(7) 0.268(3) 0.854(3)
H15 H -0.228(7) 0.332(3) 0.935(3)
H16 H -0.228(5) 0.299(2) 0.705(2)
H17 H -0.877(6) 0.220(3) 0.771(3)
H18 H 0.512(6) 0.564(3) 0.576(3)
H19 H -0.826(6) 0.230(3) 0.910(3)
H20 H -0.800(7) 0.331(3) 0.905(3)
H21 H -0.6734(6) 0.1374(3) 0.6741(3)
H22 H -0.435(6) 0.483(3) 0.868(3)

loop_
_atom_type_symbol
_atom_type_radius_bond
C 0.68
H 0.23
O 0.68
